data_1551808
loop_
_publ_author_name
'PITUCHA, Monika'
'RZACZYNSKA, Zofia'
'MAZUR, Liliana'

_publ_section_title
;
 Synthesis and Structural Studies of
 (R)-(+)-1-[(1-Methylpyrrol-2-yl)acetyl]-4-(1-phenylethyl)semicarbazide
;
_journal_name_full 'X-ray Structure Analysis Online'
_journal_page_first 67
_journal_paper_doi 10.2116/xraystruct.25.67
_journal_volume 25
_journal_year 2009
_chemical_absolute_configuration syn
_chemical_formula_moiety 'C16 H20 N4 O2'
_chemical_formula_sum 'C16 H20 N4 O2'
_chemical_formula_weight 300.36
_chemical_name_systematic
; 
 (R)-(+)-1-[1-methylpyrrol-2-yl)acetyl]-4-[(1-phenylethyl)semicarbazide 
;
_space_group_IT_number 4
_space_group_name_Hall 'P 2yb'
_space_group_name_H-M_alt 'P 1 21 1'
_symmetry_cell_setting monoclinic
_symmetry_space_group_name_Hall 'P 2yb'
_symmetry_space_group_name_H-M 'P 1 21 1'
_atom_sites_solution_hydrogens geom
_atom_sites_solution_primary direct
_atom_sites_solution_secondary difmap
_audit_creation_method SHELXL-97
_cell_angle_alpha 90.00
_cell_angle_beta 103.09(2)
_cell_angle_gamma 90.00
_cell_formula_units_Z 2
_cell_length_a 10.887(3)
_cell_length_b 4.6630(10)
_cell_length_c 15.784(3)
_cell_measurement_reflns_used 69
_cell_measurement_temperature 295(2)
_cell_measurement_theta_max 16
_cell_measurement_theta_min 5
_cell_volume 780.5(3)
_computing_cell_refinement 'CRYSALIS RED (Oxford Diffraction, 2005b)'
_computing_data_collection 'CRYSALIS CCD (Oxford Diffraction, 2005a)'
_computing_data_reduction 'CRYSALIS RED (Oxford Diffraction, 2005b)'
_computing_molecular_graphics 'SHELXTL/PC (Sheldrick, 1997)'
_computing_publication_material 'SHELXL97 and enCIFer (Allen et al., 2004)'
_computing_structure_refinement 'SHELXL-97 (Sheldrick, 1997)'
_computing_structure_solution 'SHELXS-97 (Sheldrick, 1997)'
_diffrn_ambient_temperature 295(2)
_diffrn_measured_fraction_theta_full 0.996
_diffrn_measured_fraction_theta_max 0.996
_diffrn_measurement_device_type 'Oxford Diffraction Xcalibur diffractometer'
_diffrn_measurement_method '\w-2\q scan'
_diffrn_radiation_monochromator graphite
_diffrn_radiation_source 'fine-focus sealed tube'
_diffrn_radiation_type MoK\a
_diffrn_radiation_wavelength 0.71073
_diffrn_reflns_av_R_equivalents 0.0562
_diffrn_reflns_av_sigmaI/netI 0.1198
_diffrn_reflns_limit_h_max 13
_diffrn_reflns_limit_h_min -14
_diffrn_reflns_limit_k_max 6
_diffrn_reflns_limit_k_min -6
_diffrn_reflns_limit_l_max 20
_diffrn_reflns_limit_l_min 0
_diffrn_reflns_number 3706
_diffrn_reflns_theta_full 27.55
_diffrn_reflns_theta_max 27.55
_diffrn_reflns_theta_min 2.57
_diffrn_standards_decay_% 0.18
_diffrn_standards_interval_count 100
_diffrn_standards_number 3
_exptl_absorpt_coefficient_mu 0.087
_exptl_absorpt_correction_type none
_exptl_crystal_colour orange
_exptl_crystal_density_diffrn 1.278
_exptl_crystal_density_method 'not measured'
_exptl_crystal_description plate
_exptl_crystal_F_000 320
_exptl_crystal_size_max 0.52
_exptl_crystal_size_mid 0.35
_exptl_crystal_size_min 0.09
_refine_diff_density_max 0.130
_refine_diff_density_min -0.141
_refine_diff_density_rms 0.032
_refine_ls_abs_structure_details 'Flack H D (1983), Acta Cryst. A39, 876-881'
_refine_ls_abs_structure_Flack 0.04(17)
_refine_ls_extinction_method none
_refine_ls_goodness_of_fit_ref 0.969
_refine_ls_hydrogen_treatment constr
_refine_ls_matrix_type full
_refine_ls_number_parameters 199
_refine_ls_number_reflns 3585
_refine_ls_number_restraints 1
_refine_ls_restrained_S_all 0.969
_refine_ls_R_factor_all 0.1979
_refine_ls_R_factor_gt 0.0568
_refine_ls_shift/su_max 0.008
_refine_ls_shift/su_mean 0.001
_refine_ls_structure_factor_coef Fsqd
_refine_ls_weighting_details 'calc w=1/[\s^2^(Fo^2^)+(0.0464P)^2^+0.0570P] where P=(Fo^2^+2Fc^2^)/3'
_refine_ls_weighting_scheme calc
_refine_ls_wR_factor_gt 0.0904
_refine_ls_wR_factor_ref 0.1247
_reflns_number_gt 1421
_reflns_number_total 3585
_reflns_threshold_expression >2sigma(I)
_cod_data_source_file 25_67_1.cif
_cod_data_source_block I
_cod_original_sg_symbol_H-M 'P 21'
_cod_database_code 1551808

loop_
_symmetry_equiv_pos_as_xyz
'x, y, z'
'-x, y+1/2, -z'

loop_
_atom_site_label
_atom_site_type_symbol
_atom_site_fract_x
_atom_site_fract_y
_atom_site_fract_z
_atom_site_U_iso_or_equiv
_atom_site_adp_type
_atom_site_occupancy
_atom_site_calc_flag
_atom_site_refinement_flags
N1 N 0.5048(3) 0.2048(6) -0.3219(2) 0.0712(8) Uani 1 d .
C2 C 0.4220(3) 0.1373(7) -0.2721(2) 0.0539(8) Uani 1 d .
C3 C 0.3382(4) -0.0499(8) -0.3174(3) 0.0809(12) Uani 1 d .
H3 H 0.2708 -0.1320 -0.2990 0.097 Uiso 1 calc R
C4 C 0.3706(6) -0.0987(11) -0.3969(3) 0.1122(18) Uani 1 d .
H4 H 0.3294 -0.2210 -0.4407 0.135 Uiso 1 calc R
C5 C 0.4714(5) 0.0622(11) -0.3985(3) 0.1012(16) Uani 1 d .
H5 H 0.5119 0.0744 -0.4443 0.121 Uiso 1 calc R
C1m C 0.6093(3) 0.4015(10) -0.2978(3) 0.100(1) Uani 1 d .
H1m1 H 0.6534 0.4125 -0.3439 0.120 Uiso 1 calc R
H1m2 H 0.6658 0.3347 -0.2457 0.120 Uiso 1 calc R
H1m3 H 0.5783 0.5881 -0.2877 0.120 Uiso 1 calc R
C6 C 0.4321(3) 0.2588(7) -0.18403(19) 0.0552(8) Uani 1 d .
H6a H 0.3526 0.2299 -0.1672 0.066 Uiso 1 calc R
H6b H 0.4462 0.4638 -0.1861 0.066 Uiso 1 calc R
C7 C 0.5360(3) 0.1288(6) -0.11612(19) 0.0514(9) Uani 1 d .
O1 O 0.5539(3) -0.1311(5) -0.11083(16) 0.0919(9) Uani 1 d .
N2 N 0.6060(3) 0.3004(5) -0.06065(16) 0.0595(7) Uani 1 d .
H1n2 H 0.6076 0.4776 -0.0567 0.071 Uiso 1 d .
N3 N 0.7000(3) 0.1834(5) 0.00466(18) 0.0730(9) Uani 1 d .
H1n3 H 0.6972 0.0008 0.0005 0.088 Uiso 1 d .
C8 C 0.7860(3) 0.3446(6) 0.05657(18) 0.0438(8) Uani 1 d .
O2 O 0.7830(2) 0.6076(4) 0.05383(14) 0.0565(6) Uani 1 d .
N4 N 0.8720(2) 0.1902(5) 0.11228(16) 0.0585(7) Uani 1 d .
H1n4 H 0.8753 -0.0002 0.1054 0.070 Uiso 1 d .
C9 C 0.9858(3) 0.3130(7) 0.1660(2) 0.0579(9) Uani 1 d .
H9 H 0.9724 0.5203 0.1687 0.069 Uiso 1 calc R
C2m C 1.0963(4) 0.2671(12) 0.1234(2) 0.1062(15) Uani 1 d .
H2m1 H 1.0760 0.3446 0.0655 0.127 Uiso 1 calc R
H2m2 H 1.1130 0.0655 0.1208 0.127 Uiso 1 calc R
H2m3 H 1.1696 0.3622 0.1569 0.127 Uiso 1 calc R
C10 C 1.0117(3) 0.2010(7) 0.25766(18) 0.0473(8) Uani 1 d .
C11 C 0.9348(3) 0.0073(8) 0.2853(2) 0.0636(9) Uani 1 d .
H11 H 0.8635 -0.0596 0.2461 0.076 Uiso 1 calc R
C12 C 0.9602(4) -0.0915(8) 0.3702(2) 0.0798(12) Uani 1 d .
H12 H 0.9064 -0.2229 0.3874 0.096 Uiso 1 calc R
C13 C 1.0635(4) 0.0032(10) 0.4280(2) 0.0763(11) Uani 1 d .
H13 H 1.0811 -0.0640 0.4849 0.092 Uiso 1 calc R
C14 C 1.1414(4) 0.1959(10) 0.4030(2) 0.0809(12) Uani 1 d .
H14 H 1.2125 0.2604 0.4428 0.097 Uiso 1 calc R
C15 C 1.1155(3) 0.2972(9) 0.3183(2) 0.0720(10) Uani 1 d .
H15 H 1.1688 0.4321 0.3021 0.086 Uiso 1 calc R

loop_
_atom_site_aniso_label
_atom_site_aniso_U_11
_atom_site_aniso_U_22
_atom_site_aniso_U_33
_atom_site_aniso_U_23
_atom_site_aniso_U_13
_atom_site_aniso_U_12
N1 0.083(2) 0.0625(19) 0.0649(19) 0.0149(17) 0.0103(17) 0.0075(18)
C2 0.055(2) 0.0412(18) 0.054(2) 0.0065(16) -0.0103(18) 0.0036(17)
C3 0.075(2) 0.061(2) 0.085(3) -0.001(2) -0.025(2) -0.003(2)
C4 0.136(4) 0.094(4) 0.076(3) -0.027(3) -0.039(3) 0.024(3)
C5 0.150(5) 0.094(4) 0.053(3) 0.000(2) 0.009(3) 0.027(3)
C1m 0.075(3) 0.094(4) 0.135(3) 0.035(2) 0.033(3) -0.002(3)
C6 0.0511(17) 0.0443(17) 0.064(2) 0.0120(17) 0.0002(15) 0.0066(16)
C7 0.066(2) 0.0311(19) 0.049(2) 0.0012(15) -0.0034(17) 0.0006(17)
O1 0.123(2) 0.0355(14) 0.0848(17) 0.0009(12) -0.0451(15) 0.0063(14)
N2 0.0774(17) 0.0307(13) 0.0549(15) 0.0022(13) -0.0176(14) 0.0058(13)
N3 0.092(2) 0.0317(15) 0.0691(17) 0.0016(14) -0.0371(16) 0.0092(15)
C8 0.058(2) 0.0365(19) 0.0328(17) 0.0024(15) 0.0023(15) 0.0064(17)
O2 0.0724(14) 0.0309(12) 0.0589(14) 0.0020(10) -0.0007(11) 0.0060(11)
N4 0.0746(18) 0.0324(14) 0.0544(15) 0.0020(12) -0.0150(15) 0.0037(13)
C9 0.062(2) 0.0476(19) 0.056(2) 0.0071(17) -0.0046(17) 0.0021(18)
C2m 0.091(3) 0.161(4) 0.066(2) 0.022(3) 0.018(2) -0.014(3)
C10 0.0511(19) 0.0418(17) 0.0477(18) 0.002(2) 0.0018(16) 0.0047(17)
C11 0.064(2) 0.070(2) 0.0510(19) -0.0028(19) -0.0006(17) -0.002(2)
C12 0.091(3) 0.089(3) 0.057(2) 0.001(2) 0.011(2) -0.019(2)
C13 0.100(3) 0.081(2) 0.0453(19) 0.000(2) 0.012(2) 0.008(3)
C14 0.073(3) 0.094(3) 0.062(2) -0.009(2) -0.0135(19) 0.000(3)
C15 0.066(2) 0.076(2) 0.065(2) 0.004(2) -0.0028(19) -0.011(2)

loop_
_atom_type_symbol
_atom_type_description
_atom_type_scat_dispersion_real
_atom_type_scat_dispersion_imag
_atom_type_scat_source
C C 0.0033 0.0016 'International Tables Vol C Tables 4.2.6.8 and 6.1.1.4'
H H 0.0000 0.0000 'International Tables Vol C Tables 4.2.6.8 and 6.1.1.4'
N N 0.0061 0.0033 'International Tables Vol C Tables 4.2.6.8 and 6.1.1.4'
O O 0.0106 0.0060 'International Tables Vol C Tables 4.2.6.8 and 6.1.1.4'

loop_
_geom_angle_atom_site_label_1
_geom_angle_atom_site_label_2
_geom_angle_atom_site_label_3
_geom_angle
C5 N1 C2 108.8(4)
C5 N1 C1m 125.7(4)
C2 N1 C1m 125.5(3)
C3 C2 N1 107.6(3)
C3 C2 C6 130.0(4)
N1 C2 C6 122.4(3)
C2 C3 C4 107.7(4)
C2 C3 H3 126.2
C4 C3 H3 126.2
C5 C4 C3 107.6(4)
C5 C4 H4 126.2
C3 C4 H4 126.2
C4 C5 N1 108.3(5)
C4 C5 H5 125.8
N1 C5 H5 125.8
N1 C1m H1m1 109.5
N1 C1m H1m2 109.5
H1m1 C1m H1m2 109.5
N1 C1m H1m3 109.5
H1m1 C1m H1m3 109.5
H1m2 C1m H1m3 109.5
C2 C6 C7 113.6(3)
C2 C6 H6a 108.9
C7 C6 H6a 108.9
C2 C6 H6b 108.9
C7 C6 H6b 108.9
H6a C6 H6b 107.7
O1 C7 N2 120.2(3)
O1 C7 C6 122.0(3)
N2 C7 C6 117.8(3)
C7 N2 N3 118.7(2)
C7 N2 H1n2 131.6
N3 N2 H1n2 109.7
C8 N3 N2 122.2(2)
C8 N3 H1n3 128.3
N2 N3 H1n3 109.1
O2 C8 N3 122.3(3)
O2 C8 N4 124.7(3)
N3 C8 N4 113.0(3)
C8 N4 C9 123.3(3)
C8 N4 H1n4 119.6
C9 N4 H1n4 114.2
N4 C9 C10 112.0(3)
N4 C9 C2m 110.0(3)
C10 C9 C2m 112.5(3)
N4 C9 H9 107.4
C10 C9 H9 107.4
C2m C9 H9 107.4
C9 C2m H2m1 109.5
C9 C2m H2m2 109.5
H2m1 C2m H2m2 109.5
C9 C2m H2m3 109.5
H2m1 C2m H2m3 109.5
H2m2 C2m H2m3 109.5
C11 C10 C15 117.2(3)
C11 C10 C9 122.8(3)
C15 C10 C9 120.0(3)
C10 C11 C12 121.7(3)
C10 C11 H11 119.1
C12 C11 H11 119.1
C13 C12 C11 119.9(4)
C13 C12 H12 120.1
C11 C12 H12 120.1
C12 C13 C14 120.0(4)
C12 C13 H13 120.0
C14 C13 H13 120.0
C13 C14 C15 120.2(4)
C13 C14 H14 119.9
C15 C14 H14 119.9
C14 C15 C10 121.0(4)
C14 C15 H15 119.5
C10 C15 H15 119.5

loop_
_geom_bond_atom_site_label_1
_geom_bond_atom_site_label_2
_geom_bond_distance
N1 C5 1.355(5)
N1 C2 1.360(4)
N1 C1m 1.444(3)
C2 C3 1.345(4)
C2 C6 1.482(4)
C3 C4 1.397(6)
C3 H3 0.9300
C4 C5 1.335(7)
C4 H4 0.9300
C5 H5 0.9300
C1m H1m1 0.9600
C1m H1m2 0.9600
C1m H1m3 0.9600
C6 C7 1.499(4)
C6 H6a 0.9700
C6 H6b 0.9700
C7 O1 1.227(3)
C7 N2 1.299(4)
N2 N3 1.389(3)
N2 H1n2 0.8283
N3 C8 1.329(4)
N3 H1n3 0.8540
C8 O2 1.227(3)
C8 N4 1.340(4)
N4 C9 1.451(4)
N4 H1n4 0.8961
C9 C10 1.503(4)
C9 C2m 1.520(4)
C9 H9 0.9800
C2m H2m1 0.9600
C2m H2m2 0.9600
C2m H2m3 0.9600
C10 C11 1.369(4)
C10 C15 1.380(4)
C11 C12 1.384(5)
C11 H11 0.9300
C12 C13 1.351(5)
C12 H12 0.9300
C13 C14 1.354(5)
C13 H13 0.9300
C14 C15 1.384(5)
C14 H14 0.9300
C15 H15 0.9300

loop_
_geom_torsion_atom_site_label_1
_geom_torsion_atom_site_label_2
_geom_torsion_atom_site_label_3
_geom_torsion_atom_site_label_4
_geom_torsion
C5 N1 C2 C3 0.7(4)
C1m N1 C2 C3 179.4(2)
C5 N1 C2 C6 -179.8(3)
C1m N1 C2 C6 -1.2(4)
N1 C2 C3 C4 0.1(4)
C6 C2 C3 C4 -179.3(3)
C2 C3 C4 C5 -0.9(5)
C3 C4 C5 N1 1.4(5)
C2 N1 C5 C4 -1.3(5)
C1m N1 C5 C4 180.0(3)
C3 C2 C6 C7 104.2(4)
N1 C2 C6 C7 -75.1(4)
C2 C6 C7 O1 -45.1(4)
C2 C6 C7 N2 136.6(3)
O1 C7 N2 N3 -0.6(5)
C6 C7 N2 N3 177.8(3)
C7 N2 N3 C8 170.9(3)
N2 N3 C8 O2 4.8(5)
N2 N3 C8 N4 -176.8(3)
O2 C8 N4 C9 -11.5(5)
N3 C8 N4 C9 170.2(3)
C8 N4 C9 C10 136.6(3)
C8 N4 C9 C2m -97.5(4)
N4 C9 C10 C11 -0.4(4)
C2m C9 C10 C11 -124.8(3)
N4 C9 C10 C15 -179.2(3)
C2m C9 C10 C15 56.3(4)
C15 C10 C11 C12 -0.8(5)
C9 C10 C11 C12 -179.7(3)
C10 C11 C12 C13 -0.1(6)
C11 C12 C13 C14 0.4(6)
C12 C13 C14 C15 0.2(6)
C13 C14 C15 C10 -1.1(6)
C11 C10 C15 C14 1.4(5)
C9 C10 C15 C14 -179.7(3)
